data_1509248
loop_
_publ_author_name
'Jentzsch, Andreas Vargas'
'Emery, Daniel'
'Mareda, Jiri'
'Nayak, Susanta K'
'Metrangolo, Pierangelo'
'Resnati, Giuseppe'
'Sakai, Naomi'
'Matile, Stefan'

_publ_contact_author_email
;pierangelo.metrangolo@polimi.it,
giuseppe.resnati@polimi.it, stefan.matile@unige.ch
;
_publ_contact_author_name 'Pierangelo Metrangolo, Giuseppe Resnati, Stefan Matile'
_publ_section_title
;
 Transmembrane anion transport mediated by halogen-bond donors.
;
_publ_section_title_footnote
;
;
_journal_name_full 'Nature Communications'
_journal_page_first 905
_journal_paper_doi 10.1038/ncomms1902
_journal_volume 3
_journal_year 2012
_chemical_formula_moiety 'C12 H24 I K O6, 2(C3 F7 I)'
_chemical_formula_sum 'C18 H24 F14 I3 K O6'
_chemical_formula_weight 1022.17
_chemical_melting_point 343
_chemical_name_common 18-crown-6-KI-iodoperfluoropropane
_chemical_name_systematic
;
1,4,7,10,13,16-hexaoxacyclooctadecane potassiumiodide, 1-Iodoheptafluoropropane
;
_space_group_IT_number 15
_symmetry_cell_setting monoclinic
_symmetry_Int_Tables_number 15
_symmetry_space_group_name_Hall '-C 2yc'
_symmetry_space_group_name_H-M 'C 1 2/c 1'
_atom_sites_solution_hydrogens geom
_atom_sites_solution_primary direct
_atom_sites_solution_secondary difmap
_audit_creation_method SHELXL-97
_cell_angle_alpha 90.00
_cell_angle_beta 101.759(2)
_cell_angle_gamma 90.00
_cell_formula_units_Z 4
_cell_length_a 27.7056(15)
_cell_length_b 9.6249(5)
_cell_length_c 12.2412(6)
_cell_measurement_reflns_used 180
_cell_measurement_temperature 100(2)
_cell_measurement_theta_max 27.89
_cell_measurement_theta_min 0.98
_cell_volume 3195.8(3)
_computing_cell_refinement 'Bruker SMART'
_computing_data_collection 'Bruker SMART'
_computing_data_reduction 'Bruker SHELXTL'
_computing_molecular_graphics 'Bruker SHELXTL'
_computing_publication_material 'Bruker SHELXTL'
_computing_structure_refinement 'SHELXL-97 (Sheldrick, 2008)'
_computing_structure_solution 'SHELXS-97 (Sheldrick, 2008)'
_diffrn_ambient_temperature 100(2)
_diffrn_measured_fraction_theta_full 1.000
_diffrn_measured_fraction_theta_max 1.000
_diffrn_measurement_device_type 'CCD area detector'
_diffrn_measurement_method 'phi and omega scans'
_diffrn_radiation_monochromator graphite
_diffrn_radiation_source 'fine-focus sealed tube'
_diffrn_radiation_type MoK\a
_diffrn_radiation_wavelength 0.71073
_diffrn_reflns_av_R_equivalents 0.0420
_diffrn_reflns_av_sigmaI/netI 0.0213
_diffrn_reflns_limit_h_max 34
_diffrn_reflns_limit_h_min -34
_diffrn_reflns_limit_k_max 11
_diffrn_reflns_limit_k_min -11
_diffrn_reflns_limit_l_max 15
_diffrn_reflns_limit_l_min -15
_diffrn_reflns_number 48978
_diffrn_reflns_theta_full 26.00
_diffrn_reflns_theta_max 26.00
_diffrn_reflns_theta_min 1.50
_exptl_absorpt_coefficient_mu 3.176
_exptl_absorpt_correction_T_max 0.7852
_exptl_absorpt_correction_T_min 0.4922
_exptl_absorpt_correction_type multi-scan
_exptl_absorpt_process_details SADABS
_exptl_crystal_colour colorless
_exptl_crystal_density_diffrn 2.125
_exptl_crystal_density_method 'not measured'
_exptl_crystal_description plate
_exptl_crystal_F_000 1936
_exptl_crystal_size_max 0.26
_exptl_crystal_size_mid 0.21
_exptl_crystal_size_min 0.08
_refine_diff_density_max 2.394
_refine_diff_density_min -1.198
_refine_diff_density_rms 0.119
_refine_ls_extinction_method none
_refine_ls_goodness_of_fit_ref 1.079
_refine_ls_hydrogen_treatment constr
_refine_ls_matrix_type full
_refine_ls_number_parameters 192
_refine_ls_number_reflns 3135
_refine_ls_number_restraints 0
_refine_ls_restrained_S_all 1.079
_refine_ls_R_factor_all 0.0429
_refine_ls_R_factor_gt 0.0299
_refine_ls_shift/su_max 0.000
_refine_ls_shift/su_mean 0.000
_refine_ls_structure_factor_coef Fsqd
_refine_ls_weighting_details 'calc w=1/[\s^2^(Fo^2^)+(0.0264P)^2^+24.2492P] where P=(Fo^2^+2Fc^2^)/3'
_refine_ls_weighting_scheme calc
_refine_ls_wR_factor_gt 0.0649
_refine_ls_wR_factor_ref 0.0736
_reflns_number_gt 2554
_reflns_number_total 3135
_reflns_threshold_expression >2sigma(I)
_cod_data_source_file ncomms1902-s3.cif
_cod_data_source_block 18-crown-KI-IHFP
_cod_depositor_comments
;
The following automatic conversions were performed:

'_symmetry_cell_setting' value 'Monoclinic' changed to 'monoclinic'
according to the built-in table from CIF Core dictionary named
'cif_core.dic' version 2.4.1 from 2010-06-29.

Automatic conversion script
Id: cif_fix_values 1891 2012-01-12 08:04:46Z andrius 
;
_cod_original_sg_symbol_H-M 'C 2/c'
_cod_database_code 1509248

loop_
_symmetry_equiv_pos_as_xyz
'x, y, z'
'-x, y, -z+1/2'
'x+1/2, y+1/2, z'
'-x+1/2, y+1/2, -z+1/2'
'-x, -y, -z'
'x, -y, z-1/2'
'-x+1/2, -y+1/2, -z'
'x+1/2, -y+1/2, z-1/2'

loop_
_atom_site_label
_atom_site_type_symbol
_atom_site_fract_x
_atom_site_fract_y
_atom_site_fract_z
_atom_site_U_iso_or_equiv
_atom_site_adp_type
_atom_site_occupancy
_atom_site_symmetry_multiplicity
_atom_site_calc_flag
_atom_site_refinement_flags
I1 I 0.5000 0.81313(5) 0.7500 0.02956(12) Uani 1 2 d S
I2 I 0.113710(11) 0.17924(3) 0.77000(2) 0.02798(10) Uani 1 1 d .
K1 K 0.5000 1.0000 1.0000 0.0214(3) Uani 1 2 d S
O1 O 0.52366(10) 0.7405(3) 1.1005(2) 0.0215(6) Uani 1 1 d .
O2 O 0.59483(10) 0.8923(3) 1.0193(2) 0.0228(6) Uani 1 1 d .
O3 O 0.57693(10) 1.1710(3) 0.9623(2) 0.0225(6) Uani 1 1 d .
C1 C 0.56614(15) 0.6767(4) 1.0724(4) 0.0230(9) Uani 1 1 d .
H1A H 0.5588 0.6486 0.9929 0.028 Uiso 1 1 calc R
H1B H 0.5752 0.5925 1.1185 0.028 Uiso 1 1 calc R
C2 C 0.60799(16) 0.7787(4) 1.0931(4) 0.0246(9) Uani 1 1 d .
H2A H 0.6141 0.8112 1.1714 0.029 Uiso 1 1 calc R
H2B H 0.6384 0.7342 1.0795 0.029 Uiso 1 1 calc R
C3 C 0.63380(16) 0.9897(5) 1.0245(4) 0.0287(10) Uani 1 1 d .
H3A H 0.6639 0.9422 1.0123 0.034 Uiso 1 1 calc R
H3B H 0.6412 1.0348 1.0987 0.034 Uiso 1 1 calc R
C4 C 0.61755(16) 1.0963(5) 0.9352(4) 0.0278(10) Uani 1 1 d .
H4A H 0.6450 1.1609 0.9315 0.033 Uiso 1 1 calc R
H4B H 0.6074 1.0504 0.8618 0.033 Uiso 1 1 calc R
C5 C 0.56025(16) 1.2803(5) 0.8841(4) 0.0254(9) Uani 1 1 d .
H5A H 0.5502 1.2415 0.8080 0.030 Uiso 1 1 calc R
H5B H 0.5872 1.3478 0.8840 0.030 Uiso 1 1 calc R
C6 C 0.51766(16) 1.3507(4) 0.9174(4) 0.0243(9) Uani 1 1 d .
H6A H 0.5264 1.3770 0.9972 0.029 Uiso 1 1 calc R
H6B H 0.5093 1.4364 0.8729 0.029 Uiso 1 1 calc R
C7 C 0.18377(18) 0.0811(5) 0.7657(4) 0.0321(11) Uani 1 1 d .
C8 C 0.20033(16) 0.1120(5) 0.6565(4) 0.0299(10) Uani 1 1 d .
C9 C 0.24783(19) 0.0450(6) 0.6395(5) 0.0412(12) Uani 1 1 d .
F1 F 0.21901(10) 0.1218(3) 0.8530(2) 0.0419(7) Uani 1 1 d .
F2 F 0.17945(11) -0.0598(3) 0.7747(2) 0.0404(7) Uani 1 1 d .
F3 F 0.20626(10) 0.2508(3) 0.6498(2) 0.0395(7) Uani 1 1 d .
F4 F 0.16495(10) 0.0706(3) 0.5700(2) 0.0377(7) Uani 1 1 d .
F5 F 0.25849(11) 0.0878(3) 0.5446(3) 0.0496(8) Uani 1 1 d .
F6 F 0.24438(14) -0.0925(4) 0.6359(3) 0.0696(11) Uani 1 1 d .
F7 F 0.28545(11) 0.0791(5) 0.7213(3) 0.0712(11) Uani 1 1 d .

loop_
_atom_site_aniso_label
_atom_site_aniso_U_11
_atom_site_aniso_U_22
_atom_site_aniso_U_33
_atom_site_aniso_U_23
_atom_site_aniso_U_13
_atom_site_aniso_U_12
I1 0.0237(2) 0.0431(3) 0.0219(2) 0.000 0.00473(16) 0.000
I2 0.03137(17) 0.02322(16) 0.03074(17) -0.00407(12) 0.00959(12) -0.00096(12)
K1 0.0215(6) 0.0168(6) 0.0264(7) 0.0020(5) 0.0064(5) 0.0007(5)
O1 0.0240(15) 0.0144(14) 0.0270(15) -0.0002(12) 0.0071(12) -0.0001(12)
O2 0.0223(15) 0.0174(15) 0.0279(16) 0.0022(12) 0.0031(12) -0.0008(12)
O3 0.0235(15) 0.0191(15) 0.0255(15) 0.0042(12) 0.0064(12) 0.0020(12)
C1 0.027(2) 0.016(2) 0.026(2) 0.0040(17) 0.0067(18) 0.0053(18)
C2 0.023(2) 0.023(2) 0.028(2) 0.0051(18) 0.0060(18) 0.0055(18)
C3 0.018(2) 0.025(2) 0.042(3) 0.003(2) 0.0056(19) 0.0004(18)
C4 0.024(2) 0.022(2) 0.040(3) 0.0007(19) 0.011(2) 0.0003(18)
C5 0.028(2) 0.024(2) 0.025(2) 0.0070(18) 0.0055(18) -0.0001(18)
C6 0.029(2) 0.017(2) 0.027(2) 0.0019(17) 0.0054(18) -0.0041(17)
C7 0.033(3) 0.025(2) 0.036(3) 0.001(2) 0.003(2) 0.003(2)
C8 0.025(2) 0.024(2) 0.038(3) 0.002(2) 0.002(2) 0.0003(19)
C9 0.035(3) 0.043(3) 0.047(3) 0.003(3) 0.011(2) 0.010(2)
F1 0.0391(16) 0.0453(17) 0.0364(16) 0.0004(13) -0.0036(13) 0.0001(14)
F2 0.0509(18) 0.0211(14) 0.0525(18) 0.0084(12) 0.0182(14) 0.0028(12)
F3 0.0435(17) 0.0263(15) 0.0526(18) 0.0082(13) 0.0188(14) 0.0004(13)
F4 0.0312(15) 0.0503(18) 0.0309(14) -0.0064(13) 0.0047(12) 0.0013(13)
F5 0.0422(17) 0.059(2) 0.0516(19) -0.0002(16) 0.0194(15) 0.0051(15)
F6 0.081(3) 0.043(2) 0.096(3) 0.0118(19) 0.045(2) 0.0246(18)
F7 0.0295(17) 0.118(3) 0.061(2) 0.001(2) -0.0023(16) 0.0106(19)

loop_
_atom_type_symbol
_atom_type_description
_atom_type_scat_dispersion_real
_atom_type_scat_dispersion_imag
_atom_type_scat_source
C C 0.0033 0.0016 'International Tables Vol C Tables 4.2.6.8 and 6.1.1.4'
H H 0.0000 0.0000 'International Tables Vol C Tables 4.2.6.8 and 6.1.1.4'
O O 0.0106 0.0060 'International Tables Vol C Tables 4.2.6.8 and 6.1.1.4'
F F 0.0171 0.0103 'International Tables Vol C Tables 4.2.6.8 and 6.1.1.4'
K K 0.2009 0.2494 'International Tables Vol C Tables 4.2.6.8 and 6.1.1.4'
I I -0.4742 1.8119 'International Tables Vol C Tables 4.2.6.8 and 6.1.1.4'

loop_
_geom_angle_atom_site_label_1
_geom_angle_atom_site_label_2
_geom_angle_atom_site_label_3
_geom_angle
_geom_angle_site_symmetry_1
_geom_angle_site_symmetry_3
K1 I1 K1 119.112(13) . 2_656
O2 K1 O2 180.00(12) . 5_677
O2 K1 O1 120.03(8) . 5_677
O2 K1 O1 59.97(8) 5_677 5_677
O2 K1 O1 59.97(8) . .
O2 K1 O1 120.03(8) 5_677 .
O1 K1 O1 180.000(1) 5_677 .
O2 K1 O3 59.85(8) . .
O2 K1 O3 120.15(8) 5_677 .
O1 K1 O3 61.46(8) 5_677 .
O1 K1 O3 118.54(8) . .
O2 K1 O3 120.15(8) . 5_677
O2 K1 O3 59.85(8) 5_677 5_677
O1 K1 O3 118.54(8) 5_677 5_677
O1 K1 O3 61.46(8) . 5_677
O3 K1 O3 180.00(12) . 5_677
O2 K1 I1 73.69(6) . .
O2 K1 I1 106.31(6) 5_677 .
O1 K1 I1 96.57(6) 5_677 .
O1 K1 I1 83.43(6) . .
O3 K1 I1 91.26(6) . .
O3 K1 I1 88.74(6) 5_677 .
O2 K1 I1 106.31(6) . 5_677
O2 K1 I1 73.69(6) 5_677 5_677
O1 K1 I1 83.43(6) 5_677 5_677
O1 K1 I1 96.57(6) . 5_677
O3 K1 I1 88.74(6) . 5_677
O3 K1 I1 91.26(6) 5_677 5_677
I1 K1 I1 180.0 . 5_677
C6 O1 C1 111.9(3) 5_677 .
C6 O1 K1 111.9(2) 5_677 .
C1 O1 K1 114.0(2) . .
C2 O2 C3 112.7(3) . .
C2 O2 K1 117.1(2) . .
C3 O2 K1 116.9(2) . .
C4 O3 C5 112.1(3) . .
C4 O3 K1 113.8(2) . .
C5 O3 K1 112.8(2) . .
O1 C1 C2 108.9(3) . .
O1 C1 H1A 109.9 . .
C2 C1 H1A 109.9 . .
O1 C1 H1B 109.9 . .
C2 C1 H1B 109.9 . .
H1A C1 H1B 108.3 . .
O2 C2 C1 107.9(3) . .
O2 C2 H2A 110.1 . .
C1 C2 H2A 110.1 . .
O2 C2 H2B 110.1 . .
C1 C2 H2B 110.1 . .
H2A C2 H2B 108.4 . .
O2 C3 C4 107.8(3) . .
O2 C3 H3A 110.1 . .
C4 C3 H3A 110.1 . .
O2 C3 H3B 110.1 . .
C4 C3 H3B 110.1 . .
H3A C3 H3B 108.5 . .
O3 C4 C3 108.0(4) . .
O3 C4 H4A 110.1 . .
C3 C4 H4A 110.1 . .
O3 C4 H4B 110.1 . .
C3 C4 H4B 110.1 . .
H4A C4 H4B 108.4 . .
O3 C5 C6 108.5(3) . .
O3 C5 H5A 110.0 . .
C6 C5 H5A 110.0 . .
O3 C5 H5B 110.0 . .
C6 C5 H5B 110.0 . .
H5A C5 H5B 108.4 . .
O1 C6 C5 109.6(3) 5_677 .
O1 C6 H6A 109.8 5_677 .
C5 C6 H6A 109.8 . .
O1 C6 H6B 109.8 5_677 .
C5 C6 H6B 109.8 . .
H6A C6 H6B 108.2 . .
F1 C7 F2 106.6(4) . .
F1 C7 C8 109.8(4) . .
F2 C7 C8 108.1(4) . .
F1 C7 I2 111.1(3) . .
F2 C7 I2 109.7(3) . .
C8 C7 I2 111.5(3) . .
F4 C8 F3 108.8(4) . .
F4 C8 C9 106.1(4) . .
F3 C8 C9 107.0(4) . .
F4 C8 C7 109.2(4) . .
F3 C8 C7 107.9(4) . .
C9 C8 C7 117.4(4) . .
F5 C9 F6 108.1(4) . .
F5 C9 F7 107.7(4) . .
F6 C9 F7 108.1(5) . .
F5 C9 C8 110.1(4) . .
F6 C9 C8 111.7(4) . .
F7 C9 C8 111.1(4) . .

loop_
_geom_bond_atom_site_label_1
_geom_bond_atom_site_label_2
_geom_bond_distance
_geom_bond_site_symmetry_2
I1 K1 3.5497(3) .
I1 K1 3.5497(3) 2_656
I2 C7 2.169(5) .
K1 O2 2.789(3) .
K1 O2 2.789(3) 5_677
K1 O1 2.802(3) 5_677
K1 O1 2.802(3) .
K1 O3 2.805(3) .
K1 O3 2.805(3) 5_677
K1 I1 3.5497(3) 5_677
O1 C6 1.423(5) 5_677
O1 C1 1.430(5) .
O2 C2 1.418(5) .
O2 C3 1.422(5) .
O3 C4 1.430(5) .
O3 C5 1.433(5) .
C1 C2 1.501(6) .
C1 H1A 0.9900 .
C1 H1B 0.9900 .
C2 H2A 0.9900 .
C2 H2B 0.9900 .
C3 C4 1.499(6) .
C3 H3A 0.9900 .
C3 H3B 0.9900 .
C4 H4A 0.9900 .
C4 H4B 0.9900 .
C5 C6 1.488(6) .
C5 H5A 0.9900 .
C5 H5B 0.9900 .
C6 O1 1.423(5) 5_677
C6 H6A 0.9900 .
C6 H6B 0.9900 .
C7 F1 1.350(5) .
C7 F2 1.368(5) .
C7 C8 1.528(7) .
C8 F4 1.348(5) .
C8 F3 1.350(5) .
C8 C9 1.518(7) .
C9 F5 1.321(6) .
C9 F6 1.327(6) .
C9 F7 1.331(6) .

loop_
_geom_torsion_atom_site_label_1
_geom_torsion_atom_site_label_2
_geom_torsion_atom_site_label_3
_geom_torsion_atom_site_label_4
_geom_torsion
_geom_torsion_site_symmetry_1
_geom_torsion_site_symmetry_4
K1 I1 K1 O2 -106.09(6) 2_656 .
K1 I1 K1 O2 73.91(6) 2_656 5_677
K1 I1 K1 O1 13.33(6) 2_656 5_677
K1 I1 K1 O1 -166.67(6) 2_656 .
K1 I1 K1 O3 -48.09(6) 2_656 .
K1 I1 K1 O3 131.91(6) 2_656 5_677
O2 K1 O1 C6 -148.5(3) . 5_677
O2 K1 O1 C6 31.5(3) 5_677 5_677
O3 K1 O1 C6 -161.4(2) . 5_677
O3 K1 O1 C6 18.6(2) 5_677 5_677
I1 K1 O1 C6 -73.5(2) . 5_677
I1 K1 O1 C6 106.5(2) 5_677 5_677
O2 K1 O1 C1 -20.1(2) . .
O2 K1 O1 C1 159.9(2) 5_677 .
O3 K1 O1 C1 -33.0(3) . .
O3 K1 O1 C1 147.0(3) 5_677 .
I1 K1 O1 C1 54.8(2) . .
I1 K1 O1 C1 -125.2(2) 5_677 .
O1 K1 O2 C2 165.4(3) 5_677 .
O1 K1 O2 C2 -14.6(3) . .
O3 K1 O2 C2 152.3(3) . .
O3 K1 O2 C2 -27.7(3) 5_677 .
I1 K1 O2 C2 -106.4(3) . .
I1 K1 O2 C2 73.6(3) 5_677 .
O1 K1 O2 C3 27.2(3) 5_677 .
O1 K1 O2 C3 -152.8(3) . .
O3 K1 O2 C3 14.0(3) . .
O3 K1 O2 C3 -166.0(3) 5_677 .
I1 K1 O2 C3 115.3(3) . .
I1 K1 O2 C3 -64.7(3) 5_677 .
O2 K1 O3 C4 21.4(2) . .
O2 K1 O3 C4 -158.6(2) 5_677 .
O1 K1 O3 C4 -145.7(3) 5_677 .
O1 K1 O3 C4 34.3(3) . .
I1 K1 O3 C4 -48.9(3) . .
I1 K1 O3 C4 131.1(3) 5_677 .
O2 K1 O3 C5 150.6(3) . .
O2 K1 O3 C5 -29.4(3) 5_677 .
O1 K1 O3 C5 -16.5(2) 5_677 .
O1 K1 O3 C5 163.5(2) . .
I1 K1 O3 C5 80.3(2) . .
I1 K1 O3 C5 -99.7(2) 5_677 .
C6 O1 C1 C2 179.9(3) 5_677 .
K1 O1 C1 C2 51.6(4) . .
C3 O2 C2 C1 -174.5(3) . .
K1 O2 C2 C1 45.5(4) . .
O1 C1 C2 O2 -64.0(4) . .
C2 O2 C3 C4 174.2(3) . .
K1 O2 C3 C4 -45.8(4) . .
C5 O3 C4 C3 177.2(3) . .
K1 O3 C4 C3 -53.2(4) . .
O2 C3 C4 O3 65.2(4) . .
C4 O3 C5 C6 179.1(3) . .
K1 O3 C5 C6 49.1(4) . .
O3 C5 C6 O1 -69.3(4) . 5_677
F1 C7 C8 F4 179.8(3) . .
F2 C7 C8 F4 64.0(5) . .
I2 C7 C8 F4 -56.6(4) . .
F1 C7 C8 F3 -62.0(5) . .
F2 C7 C8 F3 -177.8(3) . .
I2 C7 C8 F3 61.6(4) . .
F1 C7 C8 C9 59.0(5) . .
F2 C7 C8 C9 -56.9(5) . .
I2 C7 C8 C9 -177.5(3) . .
F4 C8 C9 F5 61.0(5) . .
F3 C8 C9 F5 -55.1(5) . .
C7 C8 C9 F5 -176.5(4) . .
F4 C8 C9 F6 -59.0(5) . .
F3 C8 C9 F6 -175.1(4) . .
C7 C8 C9 F6 63.4(6) . .
F4 C8 C9 F7 -179.8(4) . .
F3 C8 C9 F7 64.1(5) . .
C7 C8 C9 F7 -57.3(6) . .
